data_7719928
loop_
_publ_author_name
'Wu, Yu-Fang'
'Li, Ya-Hui'
'Sui, Zhi-Meng'
'Wei, Yu-Kun'
'Wei, Rui-Han'
'Chen, Xiao'
'Yang, Xiao-Hua'
'Chen, Zhi-Wei'
'Jing, Zhihong'
'Yue, Cheng-Yang'

_publ_section_title
;
 A Cu+-Doped Zinc Organic Halide with Temperature-Dependent Dual-color
 Emission as Thermochromic Molecular Thermometer
;
_journal_name_full 'Dalton Transactions'
_journal_paper_doi 10.1039/D5DT02474A
_journal_year 2025
_chemical_formula_moiety 'Br4 Zn, 2(C19 H18 P)'
_chemical_formula_sum 'C38 H36 Br4 P2 Zn'
_chemical_formula_weight 939.62
_space_group_crystal_system trigonal
_space_group_IT_number 167
_space_group_name_Hall '-R 3 2"c'
_space_group_name_H-M_alt 'R -3 c :H'
_atom_sites_solution_hydrogens geom
_atom_sites_solution_primary iterative
_audit_creation_date 2025-02-08
_audit_creation_method
;
Olex2 1.5
(compiled 2024.02.16 svn.r378c4104 for OlexSys, GUI svn.r6928)
;
_audit_update_record
;
2025-02-21 deposited with the CCDC.	2025-11-27 downloaded from the CCDC.
;
_cell_angle_alpha 90
_cell_angle_beta 90
_cell_angle_gamma 120
_cell_formula_units_Z 6
_cell_length_a 10.865(2)
_cell_length_b 10.865(2)
_cell_length_c 58.926(18)
_cell_measurement_reflns_used 3662
_cell_measurement_temperature 273.15
_cell_measurement_theta_max 22.94
_cell_measurement_theta_min 2.27
_cell_volume 6024(2)
_computing_molecular_graphics 'Olex2 1.5 (Dolomanov et al., 2009)'
_computing_publication_material 'Olex2 1.5 (Dolomanov et al., 2009)'
_computing_structure_refinement 'SHELXL 2018/3 (Sheldrick, 2015)'
_computing_structure_solution 'olex2.solve 1.5 (Bourhis et al., 2015)'
_diffrn_ambient_temperature 273.15
_diffrn_measured_fraction_theta_full 1.000
_diffrn_measured_fraction_theta_max 1.000
_diffrn_measurement_device_type 'Bruker APEX-II CCD'
_diffrn_measurement_method '\f and \w scans'
_diffrn_radiation_monochromator graphite
_diffrn_radiation_type MoK\a
_diffrn_radiation_wavelength 0.71073
_diffrn_reflns_av_R_equivalents 0.0647
_diffrn_reflns_av_unetI/netI 0.0265
_diffrn_reflns_Laue_measured_fraction_full 1.000
_diffrn_reflns_Laue_measured_fraction_max 1.000
_diffrn_reflns_limit_h_max 12
_diffrn_reflns_limit_h_min -12
_diffrn_reflns_limit_k_max 12
_diffrn_reflns_limit_k_min -12
_diffrn_reflns_limit_l_max 69
_diffrn_reflns_limit_l_min -69
_diffrn_reflns_number 15900
_diffrn_reflns_point_group_measured_fraction_full 1.000
_diffrn_reflns_point_group_measured_fraction_max 1.000
_diffrn_reflns_theta_full 25.015
_diffrn_reflns_theta_max 25.015
_diffrn_reflns_theta_min 2.074
_diffrn_source_current 30.0
_diffrn_source_power 1.5
_diffrn_source_voltage 50.0
_diffrn_standards_number 0
_exptl_absorpt_coefficient_mu 4.695
_exptl_absorpt_correction_T_max 0.7457
_exptl_absorpt_correction_T_min 0.5970
_exptl_absorpt_correction_type none
_exptl_absorpt_process_details
;
SADABS-2016/2 (Bruker,2016/2) was used for absorption correction.
wR2(int) was 0.0960 before and 0.0672 after correction.
The Ratio of minimum to maximum transmission is 0.8006.
The \l/2 correction factor is Not present.
;
_exptl_crystal_colour 'clear whiteish white'
_exptl_crystal_colour_lustre clear
_exptl_crystal_colour_modifier whiteish
_exptl_crystal_colour_primary white
_exptl_crystal_density_diffrn 1.554
_exptl_crystal_description block
_exptl_crystal_F_000 2784
_exptl_crystal_size_max 0.12
_exptl_crystal_size_mid 0.11
_exptl_crystal_size_min 0.1
_refine_diff_density_max 1.188
_refine_diff_density_min -0.581
_refine_diff_density_rms 0.114
_refine_ls_extinction_coef 0.00057(14)
_refine_ls_extinction_expression Fc^*^=kFc[1+0.001xFc^2^\l^3^/sin(2\q)]^-1/4^
_refine_ls_extinction_method 'SHELXL-2018/3 (Sheldrick 2018)'
_refine_ls_goodness_of_fit_ref 1.137
_refine_ls_hydrogen_treatment constr
_refine_ls_matrix_type full
_refine_ls_number_parameters 74
_refine_ls_number_reflns 1186
_refine_ls_number_restraints 0
_refine_ls_restrained_S_all 1.137
_refine_ls_R_factor_all 0.0797
_refine_ls_R_factor_gt 0.0537
_refine_ls_shift/su_max 0.000
_refine_ls_shift/su_mean 0.000
_refine_ls_structure_factor_coef Fsqd
_refine_ls_weighting_details 'w=1/[\s^2^(Fo^2^)+(0.0850P)^2^+20.0512P] where P=(Fo^2^+2Fc^2^)/3'
_refine_ls_weighting_scheme calc
_refine_ls_wR_factor_gt 0.1524
_refine_ls_wR_factor_ref 0.1702
_reflns_Friedel_coverage 0.000
_reflns_number_gt 850
_reflns_number_total 1186
_reflns_threshold_expression 'I > 2\s(I)'
_cod_data_source_file d5dt02474a2.cif
_cod_data_source_block 1
_cod_original_cell_volume 6025(3)
_cod_original_sg_symbol_H-M 'R -3 c'
_cod_database_code 7719928
_shelx_shelxl_version_number 2018/3
_shelx_space_group_comment
;
The symmetry employed for this shelxl refinement is uniquely defined
by the following loop, which should always be used as a source of
symmetry information in preference to the above space-group names.
They are only intended as comments.
;
_olex2_refinement_description
;
1. Fixed Uiso
 At 1.2 times of:
  All C(H) groups
 At 1.5 times of:
  All C(H,H,H) groups
2. Others
 Fixed Sof: Br2(0.166667) Zn1(0.166667) H1(0.333333) H2(0.333333) H8(0.333333)
3.a Aromatic/amide H refined with riding coordinates:
 C7(H3), C6(H4), C3(H7), C4(H6), C5(H5)
3.b Idealised Me refined as rotating group:
 C1(H1,H2,H8)
;
_olex2_submission_special_instructions 'No special instructions were received'

loop_
_space_group_symop_operation_xyz
'x, y, z'
'-y, x-y, z'
'-x+y, -x, z'
'y, x, -z+1/2'
'x-y, -y, -z+1/2'
'-x, -x+y, -z+1/2'
'x+2/3, y+1/3, z+1/3'
'-y+2/3, x-y+1/3, z+1/3'
'-x+y+2/3, -x+1/3, z+1/3'
'y+2/3, x+1/3, -z+5/6'
'x-y+2/3, -y+1/3, -z+5/6'
'-x+2/3, -x+y+1/3, -z+5/6'
'x+1/3, y+2/3, z+2/3'
'-y+1/3, x-y+2/3, z+2/3'
'-x+y+1/3, -x+2/3, z+2/3'
'y+1/3, x+2/3, -z+7/6'
'x-y+1/3, -y+2/3, -z+7/6'
'-x+1/3, -x+y+2/3, -z+7/6'
'-x, -y, -z'
'y, -x+y, -z'
'x-y, x, -z'
'-y, -x, z-1/2'
'-x+y, y, z-1/2'
'x, x-y, z-1/2'
'-x+2/3, -y+1/3, -z+1/3'
'y+2/3, -x+y+1/3, -z+1/3'
'x-y+2/3, x+1/3, -z+1/3'
'-y+2/3, -x+1/3, z-1/6'
'-x+y+2/3, y+1/3, z-1/6'
'x+2/3, x-y+1/3, z-1/6'
'-x+1/3, -y+2/3, -z+2/3'
'y+1/3, -x+y+2/3, -z+2/3'
'x-y+1/3, x+2/3, -z+2/3'
'-y+1/3, -x+2/3, z+1/6'
'-x+y+1/3, y+2/3, z+1/6'
'x+1/3, x-y+2/3, z+1/6'

loop_
_atom_site_label
_atom_site_type_symbol
_atom_site_fract_x
_atom_site_fract_y
_atom_site_fract_z
_atom_site_U_iso_or_equiv
_atom_site_adp_type
_atom_site_occupancy
_atom_site_site_symmetry_order
_atom_site_calc_flag
_atom_site_refinement_flags_posn
_atom_site_refinement_flags_adp
_atom_site_refinement_flags_occupancy
_atom_site_disorder_assembly
_atom_site_disorder_group
Br1 Br 0.54479(9) 0.87812(9) 0.416667 0.0833(5) Uani 1 2 d S T P . .
Br2 Br 0.333333 0.666667 0.47054(4) 0.0940(9) Uani 0.5 3 d S T P . .
Zn1 Zn 0.333333 0.666667 0.42997(4) 0.0659(7) Uani 0.5 3 d S T P . .
P1 P 1.000000 1.000000 0.44595(4) 0.0630(7) Uani 1 3 d S T P . .
C2 C 0.8936(6) 0.8229(6) 0.45638(9) 0.0574(13) Uani 1 1 d . . . . .
C1 C 1.000000 1.000000 0.41569(19) 0.103(4) Uani 1 3 d S T P . .
H1 H 0.904698 0.963625 0.410256 0.155 Uiso 0.3333 1 calc R U P A -1
H2 H 1.036375 0.941073 0.410256 0.155 Uiso 0.3333 1 calc R U P A -1
H8 H 1.058927 1.095302 0.410256 0.155 Uiso 0.3333 1 calc R U P A -1
C7 C 0.7541(7) 0.7390(8) 0.44870(12) 0.0775(18) Uani 1 1 d . . . . .
H3 H 0.719245 0.772097 0.437238 0.093 Uiso 1 1 calc R U . . .
C6 C 0.6681(7) 0.6066(7) 0.45820(14) 0.086(2) Uani 1 1 d . . . . .
H4 H 0.575158 0.551128 0.453086 0.103 Uiso 1 1 calc R U . . .
C3 C 0.9437(7) 0.7701(6) 0.47288(10) 0.0664(15) Uani 1 1 d . . . . .
H7 H 1.037722 0.823583 0.477606 0.080 Uiso 1 1 calc R U . . .
C4 C 0.8563(7) 0.6384(6) 0.48260(12) 0.0777(18) Uani 1 1 d . . . . .
H6 H 0.890441 0.605234 0.494155 0.093 Uiso 1 1 calc R U . . .
C5 C 0.7177(7) 0.5562(7) 0.47502(14) 0.084(2) Uani 1 1 d . . . . .
H5 H 0.658799 0.467192 0.481345 0.101 Uiso 1 1 calc R U . . .

loop_
_atom_site_aniso_label
_atom_site_aniso_U_11
_atom_site_aniso_U_22
_atom_site_aniso_U_33
_atom_site_aniso_U_23
_atom_site_aniso_U_13
_atom_site_aniso_U_12
Br1 0.0737(6) 0.0737(6) 0.1036(9) 0.0044(2) -0.0044(2) 0.0376(5)
Br2 0.1161(13) 0.1161(13) 0.0497(12) 0.000 0.000 0.0580(7)
Zn1 0.0688(10) 0.0688(10) 0.0600(14) 0.000 0.000 0.0344(5)
P1 0.0662(11) 0.0662(11) 0.0567(15) 0.000 0.000 0.0331(5)
C2 0.061(3) 0.055(3) 0.056(3) -0.011(2) -0.010(3) 0.029(3)
C1 0.126(7) 0.126(7) 0.057(7) 0.000 0.000 0.063(4)
C7 0.071(4) 0.078(4) 0.089(5) -0.014(4) -0.022(3) 0.042(4)
C6 0.059(4) 0.061(4) 0.127(6) -0.024(4) -0.018(4) 0.023(3)
C3 0.058(3) 0.050(3) 0.082(4) -0.009(3) -0.011(3) 0.020(3)
C4 0.075(4) 0.056(4) 0.099(5) 0.002(3) -0.013(3) 0.031(3)
C5 0.068(4) 0.051(3) 0.129(6) -0.008(4) -0.002(4) 0.027(3)

loop_
_atom_type_symbol
_atom_type_description
_atom_type_scat_dispersion_real
_atom_type_scat_dispersion_imag
_atom_type_scat_source
C C 0.0033 0.0016 'International Tables Vol C Tables 4.2.6.8 and 6.1.1.4'
H H 0.0000 0.0000 'International Tables Vol C Tables 4.2.6.8 and 6.1.1.4'
Br Br -0.2901 2.4595 'International Tables Vol C Tables 4.2.6.8 and 6.1.1.4'
P P 0.1023 0.0942 'International Tables Vol C Tables 4.2.6.8 and 6.1.1.4'
Zn Zn 0.2839 1.4301 'International Tables Vol C Tables 4.2.6.8 and 6.1.1.4'

loop_
_geom_angle_atom_site_label_1
_geom_angle_atom_site_label_2
_geom_angle_atom_site_label_3
_geom_angle
_geom_angle_site_symmetry_1
_geom_angle_site_symmetry_3
_geom_angle_publ_flag
Zn1 Br1 Zn1 37.67(10) . 10_455 ?
Br1 Zn1 Br1 110.10(5) . 3_565 ?
Br1 Zn1 Br1 110.10(5) 2_665 . ?
Br1 Zn1 Br1 110.10(5) 2_665 3_565 ?
Br2 Zn1 Br1 108.84(5) . 3_565 ?
Br2 Zn1 Br1 108.83(5) . 2_665 ?
Br2 Zn1 Br1 108.84(5) . . ?
Zn1 Zn1 Br1 71.16(5) 10_455 . ?
Zn1 Zn1 Br1 71.16(5) 10_455 3_565 ?
Zn1 Zn1 Br1 71.17(5) 10_455 2_665 ?
Zn1 Zn1 Br2 180.0 10_455 . ?
C2 P1 C2 108.81(18) . 2_765 ?
C2 P1 C2 108.81(18) 3_675 2_765 ?
C2 P1 C2 108.81(18) . 3_675 ?
C1 P1 C2 110.13(18) . 3_675 ?
C1 P1 C2 110.13(18) . 2_765 ?
C1 P1 C2 110.12(18) . . ?
C7 C2 P1 119.9(5) . . ?
C3 C2 P1 121.0(4) . . ?
C3 C2 C7 119.0(6) . . ?
P1 C1 H1 109.5 . . ?
P1 C1 H2 109.5 . . ?
P1 C1 H8 109.5 . . ?
H1 C1 H2 109.5 . . ?
H1 C1 H8 109.5 . . ?
H2 C1 H8 109.5 . . ?
C2 C7 H3 120.1 . . ?
C6 C7 C2 119.7(6) . . ?
C6 C7 H3 120.1 . . ?
C7 C6 H4 119.6 . . ?
C5 C6 C7 120.9(6) . . ?
C5 C6 H4 119.6 . . ?
C2 C3 H7 119.5 . . ?
C2 C3 C4 120.9(6) . . ?
C4 C3 H7 119.5 . . ?
C3 C4 H6 120.1 . . ?
C5 C4 C3 119.7(6) . . ?
C5 C4 H6 120.1 . . ?
C6 C5 C4 119.7(7) . . ?
C6 C5 H5 120.2 . . ?
C4 C5 H5 120.2 . . ?

loop_
_geom_bond_atom_site_label_1
_geom_bond_atom_site_label_2
_geom_bond_distance
_geom_bond_site_symmetry_2
_geom_bond_publ_flag
Br1 Zn1 2.4275(13) . ?
Br1 Zn1 2.4275(13) 10_455 ?
Br2 Zn1 2.391(3) . ?
Zn1 Zn1 1.567(5) 10_455 ?
P1 C2 1.787(6) . ?
P1 C2 1.787(6) 2_765 ?
P1 C2 1.787(6) 3_675 ?
P1 C1 1.783(11) . ?
C2 C7 1.397(8) . ?
C2 C3 1.372(8) . ?
C1 H1 0.9600 . ?
C1 H2 0.9600 . ?
C1 H8 0.9600 . ?
C7 H3 0.9300 . ?
C7 C6 1.383(10) . ?
C6 H4 0.9300 . ?
C6 C5 1.367(10) . ?
C3 H7 0.9300 . ?
C3 C4 1.386(8) . ?
C4 H6 0.9300 . ?
C4 C5 1.385(9) . ?
C5 H5 0.9300 . ?

loop_
_geom_hbond_atom_site_label_D
_geom_hbond_atom_site_label_H
_geom_hbond_atom_site_label_A
_geom_hbond_distance_DH
_geom_hbond_distance_HA
_geom_hbond_distance_DA
_geom_hbond_angle_DHA
_geom_hbond_site_symmetry_A
_geom_hbond_publ_flag
C7 H3 Br1 0.93 2.93 3.802(6) 157.2 . yes
C6 H4 Br1 0.93 3.14 3.993(7) 153.4 3_565 yes
C5 H5 Br2 0.93 3.21 3.888(8) 131.7 19_666 yes

loop_
_geom_torsion_atom_site_label_1
_geom_torsion_atom_site_label_2
_geom_torsion_atom_site_label_3
_geom_torsion_atom_site_label_4
_geom_torsion
_geom_torsion_site_symmetry_1
_geom_torsion_site_symmetry_2
_geom_torsion_site_symmetry_3
_geom_torsion_site_symmetry_4
_geom_torsion_publ_flag
P1 C2 C7 C6 -174.5(5) . . . . ?
P1 C2 C3 C4 173.3(5) . . . . ?
C2 P1 C2 C7 68.3(6) 3_675 . . . ?
C2 P1 C2 C7 -173.3(4) 2_765 . . . ?
C2 P1 C2 C3 10.5(6) 2_765 . . . ?
C2 P1 C2 C3 -107.9(4) 3_675 . . . ?
C2 C7 C6 C5 -0.2(11) . . . . ?
C2 C3 C4 C5 2.4(10) . . . . ?
C1 P1 C2 C7 -52.5(5) . . . . ?
C1 P1 C2 C3 131.3(4) . . . . ?
C7 C2 C3 C4 -2.8(9) . . . . ?
C7 C6 C5 C4 -0.3(11) . . . . ?
C3 C2 C7 C6 1.7(9) . . . . ?
C3 C4 C5 C6 -0.8(11) . . . . ?
